data_4036565
loop_
_publ_author_name
'Saulnier, Steve'
'Golovanov, Alexander A.'
'Ivanov, Alexandr Yu'
'Boyarskaya, Irina A.'
'Vasilyev, Aleksander V.'

_publ_section_title
;
 Transformations of Conjugated Enynones in the Superacid CF3SO3H.
 Synthesis of Butadienyl Triflates, Indanones, and Indenes.
;
_journal_issue 5
_journal_name_full 'The Journal of organic chemistry'
_journal_page_first 1967
_journal_page_last 1980
_journal_paper_doi 10.1021/acs.joc.5b02785
_journal_volume 81
_journal_year 2016
_chemical_formula_moiety 'C19 H14 Br F3 O4 S'
_chemical_formula_sum 'C19 H14 Br F3 O4 S'
_chemical_formula_weight 475.27
_space_group_crystal_system triclinic
_space_group_IT_number 2
_space_group_name_Hall '-P 1'
_space_group_name_H-M_alt 'P -1'
_atom_sites_solution_hydrogens geom
_atom_sites_solution_primary iterative
_audit_creation_date 2015-09-07
_audit_creation_method
;
Olex2 1.2
(compiled 2015.01.26 svn.r3150 for OlexSys, GUI svn.r4998)
;
_cell_angle_alpha 99.649(4)
_cell_angle_beta 94.116(5)
_cell_angle_gamma 94.563(5)
_cell_formula_units_Z 2
_cell_length_a 8.4568(6)
_cell_length_b 8.5860(4)
_cell_length_c 13.1824(7)
_cell_measurement_reflns_used 2962
_cell_measurement_temperature 293(2)
_cell_measurement_theta_max 76.0020
_cell_measurement_theta_min 5.2530
_cell_volume 937.11(10)
_computing_cell_refinement
;
CrysAlisPro, Agilent Technologies,
Version 1.171.36.32 (release 02-08-2013 CrysAlis171 .NET)
(compiled Aug  2 2013,16:46:58)
;
_computing_data_collection
;
CrysAlisPro, Agilent Technologies,
Version 1.171.36.32 (release 02-08-2013 CrysAlis171 .NET)
(compiled Aug  2 2013,16:46:58)
;
_computing_data_reduction
;
CrysAlisPro, Agilent Technologies,
Version 1.171.36.32 (release 02-08-2013 CrysAlis171 .NET)
(compiled Aug  2 2013,16:46:58)
;
_computing_molecular_graphics 'Olex2 (Dolomanov et al., 2009)'
_computing_publication_material 'Olex2 (Dolomanov et al., 2009)'
_computing_structure_refinement 'ShelXL (Sheldrick, 2008)'
_computing_structure_solution
;
Superflip (Palatinus & Chapuis, 2007;Palatinus & van der Lee, 2008;
Palatinus et al., 2012)
;
_diffrn_ambient_temperature 293(2)
_diffrn_detector_area_resol_mean 10.3829
_diffrn_measured_fraction_theta_full 0.996
_diffrn_measured_fraction_theta_max 0.993
_diffrn_measurement_details
;
#__ type_ start__ end____ width___ exp.time_
  1 omega    8.00   35.00   1.0000    1.2400
omega____ theta____ kappa____ phi______ frames
    -      -40.1287   38.0000 -180.0000 27

#__ type_ start__ end____ width___ exp.time_
  2 omega -128.00   38.00   1.0000    1.2400
omega____ theta____ kappa____ phi______ frames
    -      -40.1287    0.0000 -180.0000 166

#__ type_ start__ end____ width___ exp.time_
  3 omega   16.00   82.00   1.0000    1.2400
omega____ theta____ kappa____ phi______ frames
    -       40.1287  -99.0000  -60.0000 66

#__ type_ start__ end____ width___ exp.time_
  4 omega   70.00  115.00   1.0000    1.2400
omega____ theta____ kappa____ phi______ frames
    -       40.1287  178.0000 -150.0000 45

#__ type_ start__ end____ width___ exp.time_
  5 omega   64.00  104.00   1.0000    1.2400
omega____ theta____ kappa____ phi______ frames
    -       40.1287  178.0000  120.0000 40

#__ type_ start__ end____ width___ exp.time_
  6 omega   67.00  109.00   1.0000    1.2400
omega____ theta____ kappa____ phi______ frames
    -       40.1287 -178.0000  -60.0000 42

#__ type_ start__ end____ width___ exp.time_
  7 omega   37.00   91.00   1.0000    4.9600
omega____ theta____ kappa____ phi______ frames
    -      113.0000  -77.0000  150.0000 54

#__ type_ start__ end____ width___ exp.time_
  8 omega  116.00  174.00   1.0000    4.9600
omega____ theta____ kappa____ phi______ frames
    -      113.0000  112.0000 -180.0000 58

#__ type_ start__ end____ width___ exp.time_
  9 omega   66.00  145.00   1.0000    4.9600
omega____ theta____ kappa____ phi______ frames
    -      113.0000  -77.0000 -120.0000 79

#__ type_ start__ end____ width___ exp.time_
 10 omega   54.00  157.00   1.0000    4.9600
omega____ theta____ kappa____ phi______ frames
    -      113.0000   15.0000    0.0000 103

#__ type_ start__ end____ width___ exp.time_
 11 omega   82.00  115.00   1.0000    4.9600
omega____ theta____ kappa____ phi______ frames
    -      113.0000 -112.0000    0.0000 33

#__ type_ start__ end____ width___ exp.time_
 12 omega   36.00   90.00   1.0000    4.9600
omega____ theta____ kappa____ phi______ frames
    -      113.0000  -30.0000   60.0000 54

#__ type_ start__ end____ width___ exp.time_
 13 omega   77.00  114.00   1.0000    4.9600
omega____ theta____ kappa____ phi______ frames
    -      113.0000 -112.0000 -120.0000 37

#__ type_ start__ end____ width___ exp.time_
 14 omega   45.00   70.00   1.0000    4.9600
omega____ theta____ kappa____ phi______ frames
    -      113.0000 -112.0000    0.0000 25

#__ type_ start__ end____ width___ exp.time_
 15 omega   59.00   99.00   1.0000    4.9600
omega____ theta____ kappa____ phi______ frames
    -      113.0000  -45.0000 -180.0000 40

#__ type_ start__ end____ width___ exp.time_
 16 omega   30.00   91.00   1.0000    4.9600
omega____ theta____ kappa____ phi______ frames
    -      113.0000  -95.0000  120.0000 61

#__ type_ start__ end____ width___ exp.time_
 17 omega   81.00  108.00   1.0000    4.9600
omega____ theta____ kappa____ phi______ frames
    -      113.0000  -95.0000    0.0000 27

#__ type_ start__ end____ width___ exp.time_
 18 omega   35.00   78.00   1.0000    4.9600
omega____ theta____ kappa____ phi______ frames
    -      113.0000  -30.0000  120.0000 43

#__ type_ start__ end____ width___ exp.time_
 19 omega  111.00  169.00   1.0000    4.9600
omega____ theta____ kappa____ phi______ frames
    -      113.0000  112.0000  150.0000 58

#__ type_ start__ end____ width___ exp.time_
 20 omega   91.00  178.00   1.0000    4.9600
omega____ theta____ kappa____ phi______ frames
    -      113.0000   30.0000 -120.0000 87

#__ type_ start__ end____ width___ exp.time_
 21 omega   43.00   94.00   1.0000    4.9600
omega____ theta____ kappa____ phi______ frames
    -      113.0000  -61.0000 -180.0000 51

#__ type_ start__ end____ width___ exp.time_
 22 omega  109.00  141.00   1.0000    4.9600
omega____ theta____ kappa____ phi______ frames
    -      113.0000  -61.0000 -180.0000 32
;
_diffrn_measurement_device_type 'SuperNova, Dual, Cu at zero, Atlas'
_diffrn_measurement_method '\w scans'
_diffrn_orient_matrix_UB_11 0.0219825000
_diffrn_orient_matrix_UB_12 -0.1544482000
_diffrn_orient_matrix_UB_13 0.0421564000
_diffrn_orient_matrix_UB_21 -0.1274135000
_diffrn_orient_matrix_UB_22 0.0399703000
_diffrn_orient_matrix_UB_23 0.0757119000
_diffrn_orient_matrix_UB_31 -0.1301205000
_diffrn_orient_matrix_UB_32 -0.0892345000
_diffrn_orient_matrix_UB_33 -0.0815414000
_diffrn_radiation_monochromator mirror
_diffrn_radiation_type CuK\a
_diffrn_radiation_wavelength 1.54184
_diffrn_reflns_av_R_equivalents 0.0327
_diffrn_reflns_av_unetI/netI 0.0406
_diffrn_reflns_Laue_measured_fraction_full 0.996
_diffrn_reflns_Laue_measured_fraction_max 0.993
_diffrn_reflns_limit_h_max 5
_diffrn_reflns_limit_h_min -10
_diffrn_reflns_limit_k_max 10
_diffrn_reflns_limit_k_min -10
_diffrn_reflns_limit_l_max 15
_diffrn_reflns_limit_l_min -16
_diffrn_reflns_number 6145
_diffrn_reflns_point_group_measured_fraction_full 0.996
_diffrn_reflns_point_group_measured_fraction_max 0.993
_diffrn_reflns_theta_full 67.684
_diffrn_reflns_theta_max 69.976
_diffrn_reflns_theta_min 3.414
_diffrn_source 'SuperNova (Cu) X-ray Source'
_exptl_absorpt_coefficient_mu 4.524
_exptl_absorpt_correction_T_max 1.00000
_exptl_absorpt_correction_T_min 0.66844
_exptl_absorpt_correction_type multi-scan
_exptl_absorpt_process_details
;
CrysAlisPro, Agilent Technologies,
Version 1.171.36.32 (release 02-08-2013 CrysAlis171 .NET)
(compiled Aug  2 2013,16:46:58)
Empirical absorption correction using spherical harmonics,
 implemented in SCALE3 ABSPACK scaling algorithm.
;
_exptl_crystal_colour 'brownish yellow'
_exptl_crystal_colour_modifier brownish
_exptl_crystal_colour_primary yellow
_exptl_crystal_density_diffrn 1.684
_exptl_crystal_description
;
;
_exptl_crystal_F_000 476
_exptl_crystal_size_max 0.2
_exptl_crystal_size_mid 0.1
_exptl_crystal_size_min 0.1
_refine_diff_density_max 0.705
_refine_diff_density_min -0.442
_refine_diff_density_rms 0.103
_refine_ls_extinction_method none
_refine_ls_goodness_of_fit_ref 1.050
_refine_ls_hydrogen_treatment constr
_refine_ls_matrix_type full
_refine_ls_number_parameters 254
_refine_ls_number_reflns 3533
_refine_ls_number_restraints 0
_refine_ls_restrained_S_all 1.050
_refine_ls_R_factor_all 0.0474
_refine_ls_R_factor_gt 0.0402
_refine_ls_shift/su_max 0.001
_refine_ls_shift/su_mean 0.000
_refine_ls_structure_factor_coef Fsqd
_refine_ls_weighting_details 'w=1/[\s^2^(Fo^2^)+(0.0728P)^2^+0.0412P] where P=(Fo^2^+2Fc^2^)/3'
_refine_ls_weighting_scheme calc
_refine_ls_wR_factor_gt 0.1018
_refine_ls_wR_factor_ref 0.1100
_reflns_Friedel_coverage 0.000
_reflns_number_gt 3068
_reflns_number_total 3533
_reflns_threshold_expression 'I > 2\s(I)'
_cod_data_source_file jo5b02785_si_002.cif
_cod_data_source_block 103-129-2734_sau189b
_cod_original_cell_volume 937.11(9)
_cod_database_code 4036565
_chemical_oxdiff_formula 'Br S F3 O4 C19 H14'
_shelx_space_group_comment
;
The symmetry employed for this shelxl refinement is uniquely defined
by the following loop, which should always be used as a source of
symmetry information in preference to the above space-group names.
They are only intended as comments.
;
_reflns_odcompleteness_completeness 99.06
_reflns_odcompleteness_iscentric 1
_reflns_odcompleteness_theta 72.42
_olex2_refinement_description
;
1. Fixed Uiso
 At 1.2 times of:
  All C(H) groups
 At 1.5 times of:
  All C(H,H,H) groups
2.a Aromatic/amide H refined with riding coordinates:
 C2(H2), C3(H3), C4(H4), C5(H5), C7(H7), C9(H9), C12(H12), C13(H13), C14(H14),
 C16(H16), C18(H18)
2.b Idealised Me refined as rotating group:
 C15(H15A,H15B,H15C)
;
_shelx_shelxl_version_number 2014/7
_olex2_submission_special_instructions 'No special instructions were received'

loop_
_space_group_symop_operation_xyz
'x, y, z'
'-x, -y, -z'

loop_
_atom_site_label
_atom_site_type_symbol
_atom_site_fract_x
_atom_site_fract_y
_atom_site_fract_z
_atom_site_U_iso_or_equiv
_atom_site_adp_type
_atom_site_occupancy
_atom_site_site_symmetry_order
_atom_site_calc_flag
_atom_site_refinement_flags_posn
Br1 Br -0.13143(4) 0.19339(4) 1.48424(2) 0.03548(13) Uani 1 1 d .
S1 S 0.33302(7) 0.35663(7) 0.73523(5) 0.02228(16) Uani 1 1 d .
F1 F 0.5651(2) 0.4439(2) 0.63090(15) 0.0376(4) Uani 1 1 d .
O2 O 0.3022(2) 0.5357(2) 0.76617(14) 0.0223(4) Uani 1 1 d .
F3 F 0.3326(2) 0.4303(2) 0.55081(14) 0.0415(4) Uani 1 1 d .
F4 F 0.4401(3) 0.2153(2) 0.56950(15) 0.0450(5) Uani 1 1 d .
O5 O 0.0312(2) 0.2199(2) 0.98754(15) 0.0269(4) Uani 1 1 d .
O6 O 0.1833(3) 0.2683(2) 0.70754(18) 0.0342(5) Uani 1 1 d .
C1 C -0.0605(3) 0.2309(3) 1.3560(2) 0.0246(5) Uani 1 1 d .
C2 C 0.2073(3) 0.4452(3) 1.0584(2) 0.0219(5) Uani 1 1 d .
H2 H 0.2632 0.5039 1.1177 0.026 Uiso 1 1 calc R
C3 C 0.0793(3) 0.3989(3) 1.2590(2) 0.0242(5) Uani 1 1 d .
H3 H 0.1396 0.4932 1.2559 0.029 Uiso 1 1 calc R
C4 C 0.2332(3) 0.4807(3) 0.9659(2) 0.0220(5) Uani 1 1 d .
H4 H 0.1743 0.4202 0.9084 0.026 Uiso 1 1 calc R
C5 C 0.5878(3) 0.8661(3) 0.9088(2) 0.0209(5) Uani 1 1 d .
H5 H 0.5869 0.8508 0.9769 0.025 Uiso 1 1 calc R
C7 C -0.1022(3) 0.1171(3) 1.2681(2) 0.0254(5) Uani 1 1 d .
H7 H -0.1633 0.0236 1.2719 0.031 Uiso 1 1 calc R
C8 C 0.3830(3) 0.6359(3) 0.8564(2) 0.0210(5) Uani 1 1 d .
C9 C 0.0292(3) 0.3716(3) 1.3526(2) 0.0265(5) Uani 1 1 d .
H9 H 0.0554 0.4466 1.4123 0.032 Uiso 1 1 calc R
C10 C 0.4896(3) 0.7648(3) 0.8307(2) 0.0201(5) Uani 1 1 d .
C11 C 0.0883(3) 0.3108(3) 1.0662(2) 0.0204(5) Uani 1 1 d .
C12 C 0.5915(3) 0.9154(3) 0.7063(2) 0.0252(5) Uani 1 1 d .
H12 H 0.5916 0.9315 0.6383 0.030 Uiso 1 1 calc R
C13 C 0.4921(3) 0.7917(3) 0.7290(2) 0.0250(5) Uani 1 1 d .
H13 H 0.4269 0.7263 0.6764 0.030 Uiso 1 1 calc R
C14 C 0.3468(3) 0.6073(3) 0.9488(2) 0.0215(5) Uani 1 1 d .
H14 H 0.3985 0.6737 1.0067 0.026 Uiso 1 1 calc R
C15 C 0.7994(3) 1.1484(3) 0.7563(2) 0.0267(5) Uani 1 1 d .
H15A H 0.8676 1.1056 0.7056 0.040 Uiso 1 1 calc GR
H15B H 0.8631 1.2012 0.8175 0.040 Uiso 1 1 calc GR
H15C H 0.7367 1.2229 0.7292 0.040 Uiso 1 1 calc GR
C16 C 0.6870(3) 0.9899(3) 0.8843(2) 0.0218(5) Uani 1 1 d .
H16 H 0.7516 1.0563 0.9366 0.026 Uiso 1 1 calc R
C17 C 0.0406(3) 0.2869(3) 1.1691(2) 0.0211(5) Uani 1 1 d .
C18 C -0.0513(3) 0.1452(3) 1.1750(2) 0.0235(5) Uani 1 1 d .
H18 H -0.0780 0.0697 1.1156 0.028 Uiso 1 1 calc R
C19 C 0.6910(3) 1.0160(3) 0.7826(2) 0.0227(5) Uani 1 1 d .
C21 C 0.4227(4) 0.3629(3) 0.6128(2) 0.0300(6) Uani 1 1 d .
O1 O 0.4512(3) 0.3124(2) 0.80412(16) 0.0294(4) Uani 1 1 d .

loop_
_atom_site_aniso_label
_atom_site_aniso_U_11
_atom_site_aniso_U_22
_atom_site_aniso_U_33
_atom_site_aniso_U_23
_atom_site_aniso_U_13
_atom_site_aniso_U_12
Br1 0.0442(2) 0.03709(19) 0.02876(19) 0.01293(13) 0.01107(13) 0.00326(13)
S1 0.0232(3) 0.0190(3) 0.0248(3) 0.0050(2) 0.0021(2) 0.0004(2)
F1 0.0308(9) 0.0418(9) 0.0421(10) 0.0106(8) 0.0127(8) 0.0002(7)
O2 0.0190(8) 0.0219(8) 0.0264(9) 0.0077(7) -0.0014(7) 0.0008(6)
F3 0.0490(11) 0.0505(10) 0.0272(9) 0.0142(8) 0.0000(8) 0.0051(8)
F4 0.0632(13) 0.0345(9) 0.0356(10) -0.0035(7) 0.0128(9) 0.0069(8)
O5 0.0278(10) 0.0242(9) 0.0279(10) 0.0049(7) 0.0023(8) -0.0021(7)
O6 0.0330(11) 0.0249(9) 0.0423(12) 0.0041(8) 0.0020(9) -0.0067(8)
C1 0.0217(12) 0.0313(13) 0.0245(13) 0.0108(10) 0.0072(10) 0.0076(10)
C2 0.0182(11) 0.0194(11) 0.0283(13) 0.0042(9) 0.0021(9) 0.0029(9)
C3 0.0201(12) 0.0220(11) 0.0299(14) 0.0048(10) 0.0011(10) -0.0011(9)
C4 0.0176(11) 0.0196(11) 0.0300(13) 0.0067(9) 0.0016(10) 0.0042(9)
C5 0.0201(12) 0.0201(11) 0.0238(12) 0.0054(9) 0.0021(9) 0.0059(9)
C7 0.0260(13) 0.0170(11) 0.0346(14) 0.0076(10) 0.0050(11) 0.0013(9)
C8 0.0167(11) 0.0185(11) 0.0276(12) 0.0037(9) -0.0006(9) 0.0037(9)
C9 0.0265(13) 0.0253(12) 0.0269(13) 0.0033(10) 0.0005(10) 0.0015(10)
C10 0.0166(11) 0.0176(10) 0.0277(13) 0.0061(9) 0.0038(9) 0.0044(9)
C11 0.0174(11) 0.0182(10) 0.0257(12) 0.0043(9) -0.0015(9) 0.0050(9)
C12 0.0272(13) 0.0245(12) 0.0259(13) 0.0100(10) 0.0028(10) 0.0016(10)
C13 0.0244(13) 0.0230(12) 0.0269(13) 0.0052(10) -0.0015(10) -0.0005(9)
C14 0.0187(11) 0.0188(11) 0.0267(13) 0.0035(9) 0.0008(9) 0.0030(9)
C15 0.0236(13) 0.0240(12) 0.0340(14) 0.0103(10) 0.0034(11) 0.0003(10)
C16 0.0177(11) 0.0201(11) 0.0276(13) 0.0044(9) 0.0006(9) 0.0027(9)
C17 0.0156(11) 0.0206(11) 0.0281(13) 0.0060(9) 0.0001(9) 0.0051(9)
C18 0.0227(12) 0.0171(11) 0.0306(13) 0.0029(9) 0.0030(10) 0.0031(9)
C19 0.0206(12) 0.0189(11) 0.0304(13) 0.0070(9) 0.0037(10) 0.0053(9)
C21 0.0331(15) 0.0320(14) 0.0257(14) 0.0050(11) 0.0078(11) 0.0040(11)
O1 0.0355(11) 0.0258(9) 0.0286(10) 0.0061(7) 0.0025(8) 0.0097(8)

loop_
_atom_type_symbol
_atom_type_description
_atom_type_scat_dispersion_real
_atom_type_scat_dispersion_imag
_atom_type_scat_source
C C 0.0181 0.0091 'International Tables Vol C Tables 4.2.6.8 and 6.1.1.4'
H H 0.0000 0.0000 'International Tables Vol C Tables 4.2.6.8 and 6.1.1.4'
Br Br -0.6763 1.2805 'International Tables Vol C Tables 4.2.6.8 and 6.1.1.4'
F F 0.0727 0.0534 'International Tables Vol C Tables 4.2.6.8 and 6.1.1.4'
O O 0.0492 0.0322 'International Tables Vol C Tables 4.2.6.8 and 6.1.1.4'
S S 0.3331 0.5567 'International Tables Vol C Tables 4.2.6.8 and 6.1.1.4'

loop_
_geom_angle_atom_site_label_1
_geom_angle_atom_site_label_2
_geom_angle_atom_site_label_3
_geom_angle
O2 S1 C21 100.06(12)
O6 S1 O2 107.55(11)
O6 S1 C21 105.38(14)
O6 S1 O1 122.76(13)
O1 S1 O2 111.71(11)
O1 S1 C21 106.79(14)
C8 O2 S1 122.10(15)
C7 C1 Br1 119.0(2)
C9 C1 Br1 119.1(2)
C9 C1 C7 121.9(3)
C4 C2 C11 119.6(2)
C9 C3 C17 120.9(2)
C2 C4 C14 124.5(2)
C16 C5 C10 120.1(2)
C18 C7 C1 118.8(2)
O2 C8 C10 112.6(2)
C14 C8 O2 118.0(2)
C14 C8 C10 129.3(2)
C3 C9 C1 118.9(2)
C5 C10 C8 120.3(2)
C13 C10 C5 118.7(2)
C13 C10 C8 120.9(2)
O5 C11 C2 120.0(2)
O5 C11 C17 120.4(2)
C17 C11 C2 119.6(2)
C13 C12 C19 121.8(3)
C12 C13 C10 120.2(2)
C8 C14 C4 125.1(2)
C5 C16 C19 121.3(2)
C3 C17 C11 123.3(2)
C3 C17 C18 118.9(2)
C18 C17 C11 117.8(2)
C7 C18 C17 120.6(2)
C12 C19 C15 121.1(2)
C12 C19 C16 117.8(2)
C16 C19 C15 121.1(2)
F1 C21 S1 109.9(2)
F3 C21 S1 110.9(2)
F3 C21 F1 109.1(2)
F3 C21 F4 110.3(3)
F4 C21 S1 107.9(2)
F4 C21 F1 108.7(2)

loop_
_geom_bond_atom_site_label_1
_geom_bond_atom_site_label_2
_geom_bond_distance
Br1 C1 1.903(3)
S1 O2 1.5709(18)
S1 O6 1.414(2)
S1 C21 1.839(3)
S1 O1 1.419(2)
F1 C21 1.326(4)
O2 C8 1.438(3)
F3 C21 1.312(4)
F4 C21 1.324(3)
O5 C11 1.231(3)
C1 C7 1.389(4)
C1 C9 1.383(4)
C2 C4 1.335(4)
C2 C11 1.491(3)
C3 C9 1.384(4)
C3 C17 1.396(4)
C4 C14 1.450(4)
C5 C10 1.402(4)
C5 C16 1.396(4)
C7 C18 1.382(4)
C8 C10 1.470(3)
C8 C14 1.334(4)
C10 C13 1.400(4)
C11 C17 1.485(4)
C12 C13 1.387(4)
C12 C19 1.391(4)
C15 C19 1.505(4)
C16 C19 1.398(4)
C17 C18 1.407(4)
